data_7056479
loop_
_publ_author_name
'Khatua, Suman'
'Naskar, Tilak'
'Nandi, Chandan'
'Majumdar, Amit'

_publ_section_title
;
 Mononuclear Bis(dithiolene) Mo(IV) and W(IV) Complexes with P, P; S, S;
 O, S and O, O Donor Ligands: A Comparative Reactivity Study
;
_journal_name_full 'New J. Chem.'
_journal_paper_doi 10.1039/C7NJ01797A
_journal_year 2017
_chemical_formula_moiety 'C34 H24 N4 P2 S4 W'
_chemical_formula_sum 'C34 H24 N4 P2 S4 W'
_chemical_formula_weight 862.60
_chemical_name_systematic
;
 ?
;
_space_group_crystal_system triclinic
_space_group_IT_number 2
_space_group_name_Hall '-P 1'
_space_group_name_H-M_alt 'P -1'
_symmetry_space_group_name_Hall '-P 1'
_symmetry_space_group_name_H-M 'P -1'
_atom_sites_solution_hydrogens geom
_atom_sites_solution_primary direct
_audit_creation_date 2016-12-19
_audit_creation_method
;
Olex2 1.2
(compiled 2014.12.26 svn.r3119 for OlexSys, GUI svn.r4975)
;
_audit_update_record
;
2017-03-16 deposited with the CCDC.
2017-07-31 downloaded from the CCDC.
;
_cell_angle_alpha 107.697(2)
_cell_angle_beta 93.475(2)
_cell_angle_gamma 102.941(2)
_cell_formula_units_Z 2
_cell_length_a 8.6214(10)
_cell_length_b 11.5287(14)
_cell_length_c 18.619(2)
_cell_measurement_reflns_used 9758
_cell_measurement_temperature 293(2)
_cell_measurement_theta_max 25.67
_cell_measurement_theta_min 2.32
_cell_volume 1701.7(3)
_computing_cell_refinement 'SAINT v8.34A (Bruker, 2013)'
_computing_data_collection 'APEX2 v2014.7-1 (Bruker-Axs,2014)'
_computing_data_reduction 'SAINT v8.34A (Bruker, 2013)'
_computing_molecular_graphics 'Olex2 (Dolomanov et al., 2009)'
_computing_publication_material 'Olex2 (Dolomanov et al., 2009)'
_computing_structure_refinement 'SHELXL-97 (Sheldrick, 2008)'
_computing_structure_solution 'SHELXS-97 (Sheldrick, 2008)'
_diffrn_ambient_temperature 293(2)
_diffrn_measured_fraction_theta_full 0.998
_diffrn_measured_fraction_theta_max 0.995
_diffrn_measurement_device_type 'Bruker APEX-II CCD'
_diffrn_measurement_method 'phi and omega scan'
_diffrn_radiation_monochromator graphite
_diffrn_radiation_probe x-ray
_diffrn_radiation_type MoK\a
_diffrn_radiation_wavelength 0.71073
_diffrn_reflns_av_R_equivalents 0.0492
_diffrn_reflns_av_unetI/netI 0.0608
_diffrn_reflns_Laue_measured_fraction_full 0.998
_diffrn_reflns_Laue_measured_fraction_max 0.995
_diffrn_reflns_limit_h_max 10
_diffrn_reflns_limit_h_min -10
_diffrn_reflns_limit_k_max 13
_diffrn_reflns_limit_k_min -14
_diffrn_reflns_limit_l_max 22
_diffrn_reflns_limit_l_min -22
_diffrn_reflns_number 16988
_diffrn_reflns_point_group_measured_fraction_full 0.998
_diffrn_reflns_point_group_measured_fraction_max 0.995
_diffrn_reflns_theta_full 25.242
_diffrn_reflns_theta_max 25.701
_diffrn_reflns_theta_min 1.159
_diffrn_source_type 'fine-focus sealed tube'
_diffrn_standards_number 0
_exptl_absorpt_coefficient_mu 3.765
_exptl_absorpt_correction_T_max 0.7453
_exptl_absorpt_correction_T_min 0.3529
_exptl_absorpt_correction_type multi-scan
_exptl_absorpt_process_details
;
SADABS-2012/1 (Bruker,2012) was used for absorption correction.
wR2(int) was 0.1422 before and 0.0644 after correction.
The Ratio of minimum to maximum transmission is 0.4735.
The \l/2 correction factor is 0.0015.
;
_exptl_crystal_colour red
_exptl_crystal_density_diffrn 1.683
_exptl_crystal_density_method 'not measured'
_exptl_crystal_description block
_exptl_crystal_F_000 848
_exptl_crystal_size_max 0.28
_exptl_crystal_size_mid 0.16
_exptl_crystal_size_min 0.1
_refine_diff_density_max 1.881
_refine_diff_density_min -1.598
_refine_diff_density_rms 0.139
_refine_ls_extinction_method none
_refine_ls_goodness_of_fit_ref 1.029
_refine_ls_hydrogen_treatment constr
_refine_ls_matrix_type full
_refine_ls_number_parameters 406
_refine_ls_number_reflns 6457
_refine_ls_number_restraints 0
_refine_ls_restrained_S_all 1.029
_refine_ls_R_factor_all 0.0367
_refine_ls_R_factor_gt 0.0331
_refine_ls_shift/su_max 0.001
_refine_ls_shift/su_mean 0.000
_refine_ls_structure_factor_coef Fsqd
_refine_ls_weighting_details 'w=1/[\s^2^(Fo^2^)+(0.0460P)^2^] where P=(Fo^2^+2Fc^2^)/3'
_refine_ls_weighting_scheme calc
_refine_ls_wR_factor_gt 0.0871
_refine_ls_wR_factor_ref 0.0891
_reflns_Friedel_coverage 0.000
_reflns_number_gt 5916
_reflns_number_total 6457
_reflns_threshold_expression 'I > 2\s(I)'
_cod_data_source_file c7nj01797a2.cif
_cod_data_source_block WDDPE
_cod_original_cell_volume 1701.7(4)
_cod_database_code 7056479
_shelxl_version_number 2014-3
_shelx_space_group_comment
;
The symmetry employed for this shelxl refinement is uniquely defined
by the following loop, which should always be used as a source of
symmetry information in preference to the above space-group names.
They are only intended as comments.
;
_shelx_estimated_absorpt_t_max 0.705
_shelx_estimated_absorpt_t_min 0.419
_olex2_refinement_description
;
1. Fixed Uiso
 At 1.2 times of:
  All C(H) groups, All C(H,H) groups
2.a Secondary CH2 refined with riding coordinates:
 C22(H22A,H22B), C23(H23A,H23B)
2.b Aromatic/amide H refined with riding coordinates:
 C10(H10), C11(H11), C12(H12), C13(H13), C14(H14), C17(H17), C18(H18),
 C19(H19), C20(H20), C21(H21), C25(H25), C26(H26), C27(H27), C28(H28), C29(H29),
  C31(H31), C32(H32), C33(H33), C34(H34), C35(H35)
;
_olex2_submission_special_instructions 'No special instructions were received'

loop_
_space_group_symop_operation_xyz
'x, y, z'
'-x, -y, -z'

loop_
_atom_site_label
_atom_site_type_symbol
_atom_site_fract_x
_atom_site_fract_y
_atom_site_fract_z
_atom_site_U_iso_or_equiv
_atom_site_adp_type
_atom_site_occupancy
_atom_site_site_symmetry_order
_atom_site_calc_flag
_atom_site_refinement_flags_posn
C1 C 0.3806(5) 0.3170(4) 0.8652(3) 0.0322(10) Uani 1 1 d .
C2 C 0.3805(5) 0.1951(4) 0.8341(3) 0.0297(10) Uani 1 1 d .
C3 C 0.3080(6) 0.3633(5) 0.9312(3) 0.0386(12) Uani 1 1 d .
C4 C 0.2993(6) 0.0980(5) 0.8612(3) 0.0420(12) Uani 1 1 d .
C5 C 0.5427(6) 0.2312(4) 0.5393(3) 0.0346(11) Uani 1 1 d .
C6 C 0.4723(6) 0.3288(5) 0.5564(3) 0.0349(11) Uani 1 1 d .
C7 C 0.5504(6) 0.1632(5) 0.4627(3) 0.0430(12) Uani 1 1 d .
C8 C 0.3890(7) 0.3605(5) 0.4998(3) 0.0420(12) Uani 1 1 d .
C10 C 0.7615(6) 0.3018(5) 0.9190(3) 0.0422(12) Uani 1 1 d .
H10 H 0.7141 0.3633 0.9120 0.051 Uiso 1 1 calc R
C11 C 0.7506(7) 0.2718(6) 0.9853(3) 0.0537(15) Uani 1 1 d .
H11 H 0.6966 0.3128 1.0228 0.064 Uiso 1 1 calc R
C12 C 0.8206(8) 0.1802(6) 0.9953(4) 0.0614(18) Uani 1 1 d .
H12 H 0.8117 0.1578 1.0391 0.074 Uiso 1 1 calc R
C13 C 0.9025(8) 0.1228(6) 0.9410(4) 0.0611(17) Uani 1 1 d .
H13 H 0.9511 0.0623 0.9485 0.073 Uiso 1 1 calc R
C14 C 0.9146(6) 0.1533(5) 0.8746(4) 0.0488(14) Uani 1 1 d .
H14 H 0.9715 0.1141 0.8378 0.059 Uiso 1 1 calc R
C15 C 0.8406(5) 0.2430(5) 0.8639(3) 0.0346(11) Uani 1 1 d .
C16 C 0.9376(5) 0.1744(5) 0.7133(3) 0.0350(11) Uani 1 1 d .
C17 C 1.0724(6) 0.2039(6) 0.6795(3) 0.0481(13) Uani 1 1 d .
H17 H 1.1310 0.2874 0.6931 0.058 Uiso 1 1 calc R
C18 C 1.1225(8) 0.1125(7) 0.6259(4) 0.0644(18) Uani 1 1 d .
H18 H 1.2126 0.1342 0.6030 0.077 Uiso 1 1 calc R
C19 C 1.0363(8) -0.0117(7) 0.6068(4) 0.071(2) Uani 1 1 d .
H19 H 1.0714 -0.0742 0.5723 0.085 Uiso 1 1 calc R
C20 C 0.9037(8) -0.0432(6) 0.6372(4) 0.0623(17) Uani 1 1 d .
H20 H 0.8449 -0.1269 0.6219 0.075 Uiso 1 1 calc R
C21 C 0.8520(7) 0.0478(5) 0.6917(4) 0.0520(15) Uani 1 1 d .
H21 H 0.7611 0.0244 0.7136 0.062 Uiso 1 1 calc R
C22 C 1.0164(5) 0.4375(5) 0.8138(3) 0.0382(12) Uani 1 1 d .
H22A H 1.0908 0.4339 0.8538 0.046 Uiso 1 1 calc R
H22B H 1.0758 0.4495 0.7729 0.046 Uiso 1 1 calc R
C23 C 0.9414(6) 0.5473(5) 0.8447(3) 0.0379(11) Uani 1 1 d .
H23A H 1.0234 0.6263 0.8597 0.045 Uiso 1 1 calc R
H23B H 0.8912 0.5403 0.8889 0.045 Uiso 1 1 calc R
C24 C 0.9213(6) 0.5761(4) 0.7015(3) 0.0342(11) Uani 1 1 d .
C25 C 1.0205(6) 0.6961(6) 0.7179(4) 0.0520(14) Uani 1 1 d .
H25 H 1.0085 0.7609 0.7596 0.062 Uiso 1 1 calc R
C26 C 1.1357(8) 0.7203(7) 0.6733(5) 0.0692(19) Uani 1 1 d .
H26 H 1.2016 0.8012 0.6848 0.083 Uiso 1 1 calc R
C27 C 1.1542(8) 0.6250(7) 0.6116(5) 0.072(2) Uani 1 1 d .
H27 H 1.2348 0.6413 0.5823 0.086 Uiso 1 1 calc R
C28 C 1.0543(7) 0.5055(7) 0.5926(4) 0.0616(17) Uani 1 1 d .
H28 H 1.0646 0.4417 0.5499 0.074 Uiso 1 1 calc R
C29 C 0.9383(6) 0.4821(5) 0.6382(3) 0.0443(13) Uani 1 1 d .
H29 H 0.8707 0.4017 0.6260 0.053 Uiso 1 1 calc R
C30 C 0.7103(6) 0.6784(4) 0.8036(3) 0.0330(10) Uani 1 1 d .
C31 C 0.6452(6) 0.7241(5) 0.7512(3) 0.0438(13) Uani 1 1 d .
H31 H 0.6513 0.6901 0.6996 0.053 Uiso 1 1 calc R
C32 C 0.5710(7) 0.8207(6) 0.7766(4) 0.0588(17) Uani 1 1 d .
H32 H 0.5244 0.8505 0.7418 0.071 Uiso 1 1 calc R
C33 C 0.5660(8) 0.8723(6) 0.8519(5) 0.0676(19) Uani 1 1 d .
H33 H 0.5169 0.9380 0.8684 0.081 Uiso 1 1 calc R
C34 C 0.6320(9) 0.8290(6) 0.9043(4) 0.0669(18) Uani 1 1 d .
H34 H 0.6280 0.8650 0.9559 0.080 Uiso 1 1 calc R
C35 C 0.7049(7) 0.7307(5) 0.8794(3) 0.0466(13) Uani 1 1 d .
H35 H 0.7500 0.7005 0.9144 0.056 Uiso 1 1 calc R
N1 N 0.2373(7) 0.0201(5) 0.8825(4) 0.0671(16) Uani 1 1 d .
N2 N 0.2530(6) 0.4045(5) 0.9841(3) 0.0565(13) Uani 1 1 d .
N3 N 0.5607(7) 0.1120(5) 0.4003(3) 0.0682(16) Uani 1 1 d .
N4 N 0.3201(7) 0.3821(5) 0.4532(3) 0.0639(15) Uani 1 1 d .
P1 P 0.85735(13) 0.28903(11) 0.77803(7) 0.0307(3) Uani 1 1 d .
P2 P 0.79147(13) 0.54244(11) 0.76958(7) 0.0284(3) Uani 1 1 d .
S1 S 0.48195(13) 0.14724(11) 0.75797(7) 0.0311(3) Uani 1 1 d .
S2 S 0.46937(14) 0.42675(11) 0.82351(7) 0.0303(2) Uani 1 1 d .
S3 S 0.62427(14) 0.18688(11) 0.61074(7) 0.0337(3) Uani 1 1 d .
S4 S 0.47496(14) 0.41665(11) 0.64986(7) 0.0326(3) Uani 1 1 d .
W1 W 0.60017(2) 0.32730(2) 0.72689(2) 0.02434(8) Uani 1 1 d .

loop_
_atom_site_aniso_label
_atom_site_aniso_U_11
_atom_site_aniso_U_22
_atom_site_aniso_U_33
_atom_site_aniso_U_23
_atom_site_aniso_U_13
_atom_site_aniso_U_12
C1 0.034(2) 0.039(3) 0.027(3) 0.013(2) 0.0066(19) 0.013(2)
C2 0.029(2) 0.031(2) 0.035(3) 0.016(2) 0.0083(19) 0.0109(18)
C3 0.049(3) 0.042(3) 0.035(3) 0.019(2) 0.009(2) 0.020(2)
C4 0.049(3) 0.046(3) 0.045(3) 0.024(3) 0.018(2) 0.026(2)
C5 0.037(2) 0.029(2) 0.032(3) 0.008(2) 0.006(2) -0.0019(19)
C6 0.035(2) 0.035(3) 0.030(3) 0.012(2) -0.004(2) 0.000(2)
C7 0.051(3) 0.035(3) 0.035(3) 0.008(2) 0.010(2) 0.000(2)
C8 0.052(3) 0.046(3) 0.027(3) 0.015(2) 0.001(2) 0.008(2)
C10 0.048(3) 0.046(3) 0.035(3) 0.016(2) -0.001(2) 0.015(2)
C11 0.062(4) 0.059(4) 0.037(3) 0.018(3) 0.002(3) 0.006(3)
C12 0.071(4) 0.063(4) 0.050(4) 0.035(3) -0.011(3) -0.003(3)
C13 0.074(4) 0.053(4) 0.067(5) 0.035(3) -0.003(3) 0.018(3)
C14 0.048(3) 0.051(3) 0.059(4) 0.032(3) 0.004(3) 0.018(3)
C15 0.031(2) 0.038(3) 0.038(3) 0.020(2) -0.002(2) 0.007(2)
C16 0.032(2) 0.035(3) 0.041(3) 0.013(2) -0.001(2) 0.014(2)
C17 0.039(3) 0.050(3) 0.052(4) 0.012(3) 0.009(3) 0.011(2)
C18 0.052(4) 0.074(5) 0.062(4) 0.008(4) 0.021(3) 0.021(3)
C19 0.064(4) 0.066(5) 0.079(5) 0.005(4) 0.014(4) 0.036(4)
C20 0.061(4) 0.037(3) 0.078(5) 0.000(3) 0.009(3) 0.018(3)
C21 0.042(3) 0.046(3) 0.074(4) 0.023(3) 0.015(3) 0.015(2)
C22 0.030(2) 0.038(3) 0.049(3) 0.018(2) -0.001(2) 0.010(2)
C23 0.039(3) 0.036(3) 0.036(3) 0.013(2) -0.009(2) 0.005(2)
C24 0.038(2) 0.034(3) 0.035(3) 0.017(2) 0.007(2) 0.010(2)
C25 0.045(3) 0.047(3) 0.062(4) 0.022(3) 0.008(3) 0.003(2)
C26 0.056(4) 0.058(4) 0.097(6) 0.040(4) 0.019(4) -0.003(3)
C27 0.061(4) 0.083(5) 0.084(6) 0.048(5) 0.034(4) 0.010(4)
C28 0.059(4) 0.073(4) 0.057(4) 0.023(3) 0.029(3) 0.018(3)
C29 0.042(3) 0.047(3) 0.048(3) 0.023(3) 0.012(2) 0.008(2)
C30 0.037(2) 0.026(2) 0.035(3) 0.010(2) 0.003(2) 0.0072(19)
C31 0.047(3) 0.036(3) 0.047(3) 0.016(2) -0.005(2) 0.010(2)
C32 0.061(4) 0.045(3) 0.076(5) 0.023(3) -0.006(3) 0.024(3)
C33 0.075(4) 0.049(4) 0.087(6) 0.017(4) 0.019(4) 0.037(3)
C34 0.092(5) 0.052(4) 0.059(4) 0.007(3) 0.019(4) 0.035(4)
C35 0.070(4) 0.040(3) 0.035(3) 0.014(2) 0.011(3) 0.021(3)
N1 0.075(4) 0.057(3) 0.096(5) 0.051(3) 0.036(3) 0.028(3)
N2 0.083(4) 0.061(3) 0.041(3) 0.024(3) 0.029(3) 0.034(3)
N3 0.096(4) 0.053(3) 0.038(3) 0.002(3) 0.017(3) 0.000(3)
N4 0.082(4) 0.067(4) 0.044(3) 0.026(3) -0.009(3) 0.018(3)
P1 0.0273(6) 0.0303(6) 0.0381(7) 0.0151(5) 0.0024(5) 0.0100(5)
P2 0.0301(6) 0.0276(6) 0.0290(7) 0.0119(5) 0.0008(5) 0.0075(5)
S1 0.0353(6) 0.0282(6) 0.0329(7) 0.0117(5) 0.0092(5) 0.0107(5)
S2 0.0361(6) 0.0297(6) 0.0291(6) 0.0112(5) 0.0076(5) 0.0135(5)
S3 0.0409(6) 0.0302(6) 0.0297(6) 0.0081(5) 0.0067(5) 0.0107(5)
S4 0.0394(6) 0.0355(6) 0.0248(6) 0.0105(5) 0.0003(5) 0.0138(5)
W1 0.02538(11) 0.02602(12) 0.02313(12) 0.00918(8) 0.00250(7) 0.00818(7)

loop_
_atom_type_symbol
_atom_type_description
_atom_type_scat_dispersion_real
_atom_type_scat_dispersion_imag
_atom_type_scat_source
C C 0.0033 0.0016 'International Tables Vol C Tables 4.2.6.8 and 6.1.1.4'
N N 0.0061 0.0033 'International Tables Vol C Tables 4.2.6.8 and 6.1.1.4'
P P 0.1023 0.0942 'International Tables Vol C Tables 4.2.6.8 and 6.1.1.4'
S S 0.1246 0.1234 'International Tables Vol C Tables 4.2.6.8 and 6.1.1.4'
W W -0.8490 6.8722 'International Tables Vol C Tables 4.2.6.8 and 6.1.1.4'
H H 0.0000 0.0000 'International Tables Vol C Tables 4.2.6.8 and 6.1.1.4'

loop_
_geom_angle_atom_site_label_1
_geom_angle_atom_site_label_2
_geom_angle_atom_site_label_3
_geom_angle
C2 C1 C3 123.6(4)
C2 C1 S2 119.9(4)
C3 C1 S2 116.4(4)
C1 C2 C4 123.3(4)
C1 C2 S1 121.1(4)
C4 C2 S1 115.6(4)
N2 C3 C1 177.6(6)
N1 C4 C2 178.7(6)
C6 C5 C7 121.0(5)
C6 C5 S3 120.6(4)
C7 C5 S3 118.4(4)
C5 C6 C8 122.6(5)
C5 C6 S4 120.4(4)
C8 C6 S4 117.0(4)
N3 C7 C5 177.4(6)
N4 C8 C6 177.9(6)
C11 C10 H10 119.5
C15 C10 H10 119.5
C15 C10 C11 121.0(5)
C10 C11 H11 120.3
C12 C11 C10 119.4(6)
C12 C11 H11 120.3
C11 C12 H12 120.1
C13 C12 C11 119.9(6)
C13 C12 H12 120.1
C12 C13 H13 119.5
C12 C13 C14 120.9(6)
C14 C13 H13 119.5
C13 C14 H14 120.5
C15 C14 C13 119.0(6)
C15 C14 H14 120.5
C10 C15 C14 119.8(5)
C10 C15 P1 119.6(4)
C14 C15 P1 120.5(4)
C17 C16 C21 117.8(5)
C17 C16 P1 124.1(4)
C21 C16 P1 118.0(4)
C16 C17 H17 119.2
C16 C17 C18 121.7(6)
C18 C17 H17 119.2
C17 C18 H18 120.6
C17 C18 C19 118.8(6)
C19 C18 H18 120.6
C18 C19 H19 119.5
C20 C19 C18 121.0(6)
C20 C19 H19 119.5
C19 C20 H20 119.6
C19 C20 C21 120.8(6)
C21 C20 H20 119.6
C16 C21 H21 120.1
C20 C21 C16 119.8(5)
C20 C21 H21 120.1
H22A C22 H22B 108.2
C23 C22 H22A 109.7
C23 C22 H22B 109.7
C23 C22 P1 109.7(3)
P1 C22 H22A 109.7
P1 C22 H22B 109.7
C22 C23 H23A 110.1
C22 C23 H23B 110.1
C22 C23 P2 107.9(3)
H23A C23 H23B 108.4
P2 C23 H23A 110.1
P2 C23 H23B 110.1
C25 C24 P2 119.3(4)
C29 C24 C25 118.7(5)
C29 C24 P2 121.6(4)
C24 C25 H25 119.6
C26 C25 C24 120.8(6)
C26 C25 H25 119.6
C25 C26 H26 120.0
C25 C26 C27 120.0(6)
C27 C26 H26 120.0
C26 C27 H27 119.7
C26 C27 C28 120.6(6)
C28 C27 H27 119.7
C27 C28 H28 120.5
C27 C28 C29 118.9(6)
C29 C28 H28 120.5
C24 C29 C28 121.1(5)
C24 C29 H29 119.5
C28 C29 H29 119.5
C31 C30 P2 119.1(4)
C35 C30 C31 120.3(5)
C35 C30 P2 120.5(4)
C30 C31 H31 120.4
C32 C31 C30 119.1(6)
C32 C31 H31 120.4
C31 C32 H32 119.8
C33 C32 C31 120.3(6)
C33 C32 H32 119.8
C32 C33 H33 119.5
C32 C33 C34 121.0(6)
C34 C33 H33 119.5
C33 C34 H34 120.4
C33 C34 C35 119.2(6)
C35 C34 H34 120.4
C30 C35 C34 120.0(6)
C30 C35 H35 120.0
C34 C35 H35 120.0
C15 P1 C22 101.5(2)
C15 P1 W1 113.33(15)
C16 P1 C15 106.1(2)
C16 P1 C22 107.8(2)
C16 P1 W1 116.53(16)
C22 P1 W1 110.36(15)
C23 P2 W1 107.43(16)
C24 P2 C23 99.9(2)
C24 P2 C30 105.5(2)
C24 P2 W1 115.64(17)
C30 P2 C23 108.4(2)
C30 P2 W1 118.32(16)
C2 S1 W1 107.25(16)
C1 S2 W1 107.94(16)
C5 S3 W1 107.80(17)
C6 S4 W1 107.64(17)
P2 W1 P1 76.99(4)
S1 W1 P1 82.34(4)
S1 W1 P2 147.38(4)
S2 W1 P1 112.32(4)
S2 W1 P2 81.55(4)
S2 W1 S1 83.36(4)
S2 W1 S3 156.96(5)
S2 W1 S4 86.72(4)
S3 W1 P1 86.15(4)
S3 W1 P2 117.29(4)
S3 W1 S1 85.77(4)
S3 W1 S4 83.49(4)
S4 W1 P1 148.33(4)
S4 W1 P2 81.39(4)
S4 W1 S1 126.39(4)

loop_
_geom_bond_atom_site_label_1
_geom_bond_atom_site_label_2
_geom_bond_distance
C1 C2 1.348(7)
C1 C3 1.424(7)
C1 S2 1.740(5)
C2 C4 1.425(7)
C2 S1 1.723(5)
C3 N2 1.138(7)
C4 N1 1.130(7)
C5 C6 1.358(7)
C5 C7 1.418(7)
C5 S3 1.728(5)
C6 C8 1.422(7)
C6 S4 1.723(5)
C7 N3 1.151(7)
C8 N4 1.142(7)
C10 H10 0.9300
C10 C11 1.383(8)
C10 C15 1.359(8)
C11 H11 0.9300
C11 C12 1.380(9)
C12 H12 0.9300
C12 C13 1.359(9)
C13 H13 0.9300
C13 C14 1.388(8)
C14 H14 0.9300
C14 C15 1.386(7)
C15 P1 1.835(5)
C16 C17 1.380(7)
C16 C21 1.401(7)
C16 P1 1.795(5)
C17 H17 0.9300
C17 C18 1.382(8)
C18 H18 0.9300
C18 C19 1.382(10)
C19 H19 0.9300
C19 C20 1.333(9)
C20 H20 0.9300
C20 C21 1.394(8)
C21 H21 0.9300
C22 H22A 0.9700
C22 H22B 0.9700
C22 C23 1.523(7)
C22 P1 1.844(5)
C23 H23A 0.9700
C23 H23B 0.9700
C23 P2 1.825(5)
C24 C25 1.385(7)
C24 C29 1.379(7)
C24 P2 1.813(5)
C25 H25 0.9300
C25 C26 1.367(8)
C26 H26 0.9300
C26 C27 1.373(10)
C27 H27 0.9300
C27 C28 1.379(9)
C28 H28 0.9300
C28 C29 1.384(8)
C29 H29 0.9300
C30 C31 1.387(7)
C30 C35 1.365(7)
C30 P2 1.813(5)
C31 H31 0.9300
C31 C32 1.382(8)
C32 H32 0.9300
C32 C33 1.355(9)
C33 H33 0.9300
C33 C34 1.371(10)
C34 H34 0.9300
C34 C35 1.389(8)
C35 H35 0.9300
P1 W1 2.5407(11)
P2 W1 2.5127(12)
S1 W1 2.3531(11)
S2 W1 2.3225(12)
S3 W1 2.3275(12)
S4 W1 2.3435(11)

loop_
_geom_torsion_atom_site_label_1
_geom_torsion_atom_site_label_2
_geom_torsion_atom_site_label_3
_geom_torsion_atom_site_label_4
_geom_torsion
C1 C2 S1 W1 -0.8(4)
C2 C1 S2 W1 -7.5(4)
C3 C1 C2 C4 3.8(8)
C3 C1 C2 S1 -175.7(4)
C3 C1 S2 W1 173.8(3)
C4 C2 S1 W1 179.6(3)
C5 C6 S4 W1 -2.9(4)
C6 C5 S3 W1 -3.3(4)
C7 C5 C6 C8 6.4(7)
C7 C5 C6 S4 -175.9(4)
C7 C5 S3 W1 176.9(3)
C8 C6 S4 W1 174.8(3)
C10 C11 C12 C13 1.6(9)
C10 C15 P1 C16 -170.5(4)
C10 C15 P1 C22 77.0(4)
C10 C15 P1 W1 -41.4(5)
C11 C10 C15 C14 -1.4(8)
C11 C10 C15 P1 -178.2(4)
C11 C12 C13 C14 -1.2(10)
C12 C13 C14 C15 -0.5(9)
C13 C14 C15 C10 1.8(8)
C13 C14 C15 P1 178.5(4)
C14 C15 P1 C16 12.7(5)
C14 C15 P1 C22 -99.8(4)
C14 C15 P1 W1 141.9(4)
C15 C10 C11 C12 -0.3(9)
C16 C17 C18 C19 -1.0(10)
C17 C16 C21 C20 -0.5(8)
C17 C16 P1 C15 -126.4(5)
C17 C16 P1 C22 -18.3(5)
C17 C16 P1 W1 106.3(4)
C17 C18 C19 C20 2.4(11)
C18 C19 C20 C21 -2.8(12)
C19 C20 C21 C16 1.8(10)
C21 C16 C17 C18 0.1(8)
C21 C16 P1 C15 58.1(5)
C21 C16 P1 C22 166.3(4)
C21 C16 P1 W1 -69.1(5)
C22 C23 P2 C24 -66.3(4)
C22 C23 P2 C30 -176.4(3)
C22 C23 P2 W1 54.7(4)
C23 C22 P1 C15 -89.1(4)
C23 C22 P1 C16 159.6(3)
C23 C22 P1 W1 31.3(4)
C24 C25 C26 C27 0.0(10)
C25 C24 C29 C28 1.5(8)
C25 C24 P2 C23 -70.6(4)
C25 C24 P2 C30 41.8(5)
C25 C24 P2 W1 174.5(4)
C25 C26 C27 C28 1.9(11)
C26 C27 C28 C29 -2.0(11)
C27 C28 C29 C24 0.3(9)
C29 C24 C25 C26 -1.6(8)
C29 C24 P2 C23 101.5(5)
C29 C24 P2 C30 -146.2(4)
C29 C24 P2 W1 -13.4(5)
C30 C31 C32 C33 1.7(9)
C31 C30 C35 C34 0.9(9)
C31 C30 P2 C23 155.0(4)
C31 C30 P2 C24 48.7(5)
C31 C30 P2 W1 -82.5(4)
C31 C32 C33 C34 -0.8(11)
C32 C33 C34 C35 -0.1(11)
C33 C34 C35 C30 0.1(10)
C35 C30 C31 C32 -1.7(8)
C35 C30 P2 C23 -28.8(5)
C35 C30 P2 C24 -135.0(4)
C35 C30 P2 W1 93.7(4)
P1 C16 C17 C18 -175.3(5)
P1 C16 C21 C20 175.3(5)
P1 C22 C23 P2 -55.0(4)
P2 C24 C25 C26 170.7(5)
P2 C24 C29 C28 -170.6(5)
P2 C30 C31 C32 174.5(4)
P2 C30 C35 C34 -175.3(5)
S2 C1 C2 C4 -174.8(4)
S2 C1 C2 S1 5.6(6)
S3 C5 C6 C8 -173.3(4)
S3 C5 C6 S4 4.3(6)
